data_4036177
loop_
_publ_author_name
'Kumari, A. Leela Siva'
'Swamy, K. C. Kumara'

_publ_section_title
;
 Divergence in the reactivity between amine- and phosphine-catalyzed
 cycloaddition reactions of allenoates with enynals: one-pot
 gold-catalyzed synthesis of trisubstituted benzofurans from the [3 + 2]
 cycloadduct via 1,2-alkyl migration and dehydrogenation.
;
_journal_issue 8
_journal_name_full 'The Journal of organic chemistry'
_journal_page_first 4084
_journal_page_last 4096
_journal_paper_doi 10.1021/acs.joc.5b00415
_journal_volume 80
_journal_year 2015
_chemical_formula_sum 'C23 H19 Cl O3'
_chemical_formula_weight 378.83
_space_group_IT_number 2
_space_group_name_Hall '-P 1'
_space_group_name_H-M_alt 'P -1'
_symmetry_cell_setting triclinic
_symmetry_space_group_name_H-M 'P -1'
_atom_sites_solution_hydrogens geom
_atom_sites_solution_primary direct
_atom_sites_solution_secondary difmap
_audit_creation_method SHELXL-97
_cell_angle_alpha 103.306(4)
_cell_angle_beta 95.478(4)
_cell_angle_gamma 100.900(4)
_cell_formula_units_Z 2
_cell_length_a 8.2508(4)
_cell_length_b 11.0623(5)
_cell_length_c 11.3405(5)
_cell_measurement_reflns_used 2679
_cell_measurement_temperature 293(2)
_cell_measurement_theta_max 71.5370
_cell_measurement_theta_min 4.0500
_cell_volume 978.60(8)
_computing_cell_refinement 'CrysAlisPro, Oxford Diffraction Ltd.'
_computing_data_collection 'CrysAlisPro, Oxford Diffraction Ltd.'
_computing_data_reduction 'CrysAlisPro, Oxford Diffraction Ltd.'
_computing_structure_refinement 'SHELXL-97 (Sheldrick, 1997)'
_computing_structure_solution 'SHELXS-97 (Sheldrick, 1990)'
_diffrn_ambient_temperature 293(2)
_diffrn_measured_fraction_theta_full 0.995
_diffrn_measured_fraction_theta_max 0.995
_diffrn_measurement_device_type 'Xcalibur, Eos, Gemini'
_diffrn_measurement_method '\w scans'
_diffrn_radiation_monochromator graphite
_diffrn_radiation_source 'fine-focus sealed tube'
_diffrn_radiation_type CuK\a
_diffrn_radiation_wavelength 1.54184
_diffrn_reflns_av_R_equivalents 0.0116
_diffrn_reflns_av_sigmaI/netI 0.0150
_diffrn_reflns_limit_h_max 9
_diffrn_reflns_limit_h_min -9
_diffrn_reflns_limit_k_max 12
_diffrn_reflns_limit_k_min -13
_diffrn_reflns_limit_l_max 13
_diffrn_reflns_limit_l_min -13
_diffrn_reflns_number 5492
_diffrn_reflns_theta_full 67.08
_diffrn_reflns_theta_max 67.08
_diffrn_reflns_theta_min 4.21
_diffrn_standards_decay_% none
_diffrn_standards_interval_count 'not applicable'
_diffrn_standards_interval_time 'not applicable'
_diffrn_standards_number 'not applicable'
_exptl_absorpt_coefficient_mu 1.887
_exptl_absorpt_correction_T_max 1.00000
_exptl_absorpt_correction_T_min 0.64490
_exptl_absorpt_process_details 'CrysAlisPro, Oxford Diffraction Ltd.'
_exptl_crystal_colour colorless
_exptl_crystal_density_diffrn 1.286
_exptl_crystal_density_method 'not measured'
_exptl_crystal_description blocks
_exptl_crystal_F_000 396
_exptl_crystal_size_max 0.24
_exptl_crystal_size_mid 0.18
_exptl_crystal_size_min 0.16
_refine_diff_density_max 0.731
_refine_diff_density_min -0.460
_refine_diff_density_rms 0.056
_refine_ls_extinction_method none
_refine_ls_goodness_of_fit_ref 1.067
_refine_ls_hydrogen_treatment mixed
_refine_ls_matrix_type full
_refine_ls_number_parameters 247
_refine_ls_number_reflns 3469
_refine_ls_number_restraints 1
_refine_ls_restrained_S_all 1.103
_refine_ls_R_factor_all 0.0707
_refine_ls_R_factor_gt 0.0648
_refine_ls_shift/su_max 0.000
_refine_ls_shift/su_mean 0.000
_refine_ls_structure_factor_coef Fsqd
_refine_ls_weighting_details 'calc w=1/[\s^2^(Fo^2^)+(0.1178P)^2^+0.3470P] where P=(Fo^2^+2Fc^2^)/3'
_refine_ls_weighting_scheme calc
_refine_ls_wR_factor_gt 0.1959
_refine_ls_wR_factor_ref 0.2040
_reflns_number_gt 3023
_reflns_number_total 3469
_reflns_threshold_expression >2sigma(I)
_cod_data_source_file jo5b00415_si_002.cif
_cod_data_source_block compd-12ga
_cod_original_cell_volume 978.61(8)
_cod_database_code 4036177

loop_
_symmetry_equiv_pos_as_xyz
'x, y, z'
'-x, -y, -z'

loop_
_atom_site_label
_atom_site_type_symbol
_atom_site_fract_x
_atom_site_fract_y
_atom_site_fract_z
_atom_site_U_iso_or_equiv
_atom_site_adp_type
_atom_site_occupancy
_atom_site_symmetry_multiplicity
_atom_site_calc_flag
_atom_site_refinement_flags
C11 C 0.1596(3) -0.0750(3) 0.0472(2) 0.0585(6) Uani 1 1 d .
O1 O 0.2646(3) 0.00127(19) -0.00624(16) 0.0734(6) Uani 1 1 d .
C6 C 0.7169(3) 0.4666(2) 0.3815(2) 0.0594(6) Uani 1 1 d .
C14 C 0.3989(3) -0.0317(2) 0.2969(2) 0.0507(5) Uani 1 1 d .
C13 C 0.2997(3) 0.0579(2) 0.2552(2) 0.0543(6) Uani 1 1 d .
H13 H 0.273(4) 0.116(3) 0.334(3) 0.065 Uiso 1 1 d .
C1 C 0.8242(4) 0.5423(3) 0.3267(3) 0.0697(7) Uani 1 1 d .
H1 H 0.8225 0.5184 0.2424 0.084 Uiso 1 1 calc R
C15 C 0.5442(3) -0.0543(3) 0.2546(2) 0.0606(6) Uani 1 1 d .
H15 H 0.5874 -0.0129 0.1981 0.073 Uiso 1 1 calc R
C4 C 0.8305(4) 0.6140(3) 0.5765(3) 0.0693(7) Uani 1 1 d .
H4 H 0.8332 0.6384 0.6610 0.083 Uiso 1 1 calc R
C19 C 0.3377(3) -0.0946(3) 0.3818(2) 0.0599(6) Uani 1 1 d .
H19 H 0.2393 -0.0808 0.4108 0.072 Uiso 1 1 calc R
C7 C 0.6037(4) 0.3529(3) 0.3105(3) 0.0662(7) Uani 1 1 d .
C8 C 0.5081(4) 0.2580(3) 0.2519(2) 0.0639(7) Uani 1 1 d .
C20 C 0.0870(4) -0.1883(3) -0.0239(3) 0.0667(7) Uani 1 1 d .
H20 H 0.1189 -0.2110 -0.1011 0.080 Uiso 1 1 calc R
C10 C 0.3661(4) 0.1113(3) 0.0646(3) 0.0691(7) Uani 1 1 d .
H10 H 0.4205 0.1681 0.0246 0.083 Uiso 1 1 calc R
C3 C 0.9350(3) 0.6860(3) 0.5196(3) 0.0607(6) Uani 1 1 d .
C16 C 0.6266(4) -0.1388(3) 0.2961(3) 0.0739(8) Uani 1 1 d .
H16 H 0.7243 -0.1541 0.2668 0.089 Uiso 1 1 calc R
C9 C 0.3931(3) 0.1436(2) 0.1865(2) 0.0595(6) Uani 1 1 d .
O2 O -0.0874(4) -0.2739(3) 0.1078(3) 0.1089(9) Uani 1 1 d .
O3 O -0.1026(4) -0.3785(3) -0.0861(3) 0.1098(9) Uani 1 1 d .
C12 C 0.1343(3) -0.0145(3) 0.1740(2) 0.0595(6) Uani 1 1 d .
H12A H 0.0802 -0.0798 0.2104 0.071 Uiso 1 1 calc R
H12B H 0.0611 0.0440 0.1703 0.071 Uiso 1 1 calc R
C17 C 0.5632(4) -0.1998(3) 0.3806(3) 0.0772(8) Uani 1 1 d .
H17 H 0.6180 -0.2564 0.4082 0.093 Uiso 1 1 calc R
C2 C 0.9326(4) 0.6516(3) 0.3948(3) 0.0719(8) Uani 1 1 d .
H2 H 1.0033 0.7017 0.3570 0.086 Uiso 1 1 calc R
C18 C 0.4204(4) -0.1770(3) 0.4236(3) 0.0710(7) Uani 1 1 d .
H18 H 0.3787 -0.2172 0.4814 0.085 Uiso 1 1 calc R
C21 C -0.0400(4) -0.2809(3) 0.0097(3) 0.0793(8) Uani 1 1 d .
C5 C 0.7221(4) 0.5059(3) 0.5078(3) 0.0706(7) Uani 1 1 d .
H5 H 0.6503 0.4576 0.5463 0.085 Uiso 1 1 calc R
Cl1 Cl 1.07088(10) 0.82468(8) 0.60694(8) 0.0877(3) Uani 1 1 d .
C22 C -0.2318(10) -0.4749(6) -0.0584(6) 0.190(3) Uani 1 1 d D
H22A H -0.1817 -0.5175 -0.0035 0.228 Uiso 1 1 calc R
H22B H -0.3135 -0.4343 -0.0183 0.228 Uiso 1 1 calc R
C23 C -0.3080(14) -0.5614(9) -0.1648(8) 0.293(8) Uani 1 1 d D
H23A H -0.3645 -0.5199 -0.2162 0.440 Uiso 1 1 calc R
H23B H -0.3873 -0.6277 -0.1466 0.440 Uiso 1 1 calc R
H23C H -0.2257 -0.5977 -0.2064 0.440 Uiso 1 1 calc R

loop_
_atom_site_aniso_label
_atom_site_aniso_U_11
_atom_site_aniso_U_22
_atom_site_aniso_U_33
_atom_site_aniso_U_23
_atom_site_aniso_U_13
_atom_site_aniso_U_12
C11 0.0632(15) 0.0672(15) 0.0502(13) 0.0231(12) 0.0123(11) 0.0145(12)
O1 0.0953(14) 0.0711(12) 0.0484(10) 0.0170(9) 0.0173(9) -0.0009(10)
C6 0.0651(15) 0.0572(14) 0.0588(14) 0.0186(11) 0.0084(11) 0.0159(12)
C14 0.0546(13) 0.0525(12) 0.0429(11) 0.0107(9) 0.0073(9) 0.0084(10)
C13 0.0615(14) 0.0582(13) 0.0455(12) 0.0140(10) 0.0129(10) 0.0148(11)
C1 0.0751(17) 0.0774(18) 0.0545(14) 0.0146(13) 0.0174(13) 0.0100(14)
C15 0.0614(15) 0.0658(15) 0.0556(13) 0.0158(11) 0.0160(11) 0.0121(12)
C4 0.0793(18) 0.0751(18) 0.0521(14) 0.0171(13) 0.0100(13) 0.0116(14)
C19 0.0601(14) 0.0652(15) 0.0589(14) 0.0230(12) 0.0166(11) 0.0117(11)
C7 0.0789(18) 0.0623(16) 0.0608(15) 0.0218(13) 0.0120(13) 0.0152(14)
C8 0.0778(18) 0.0584(15) 0.0578(15) 0.0207(12) 0.0109(13) 0.0127(13)
C20 0.0769(18) 0.0701(17) 0.0518(13) 0.0163(12) 0.0120(12) 0.0101(13)
C10 0.089(2) 0.0620(15) 0.0549(14) 0.0219(12) 0.0148(13) 0.0031(14)
C3 0.0528(13) 0.0657(15) 0.0630(15) 0.0124(12) 0.0129(11) 0.0141(11)
C16 0.0609(16) 0.0815(19) 0.0814(19) 0.0146(15) 0.0148(14) 0.0259(14)
C9 0.0720(16) 0.0554(14) 0.0543(13) 0.0185(11) 0.0127(12) 0.0146(12)
O2 0.121(2) 0.1071(19) 0.0889(17) 0.0284(15) 0.0363(15) -0.0145(16)
O3 0.128(2) 0.0881(16) 0.0864(16) 0.0173(13) 0.0061(15) -0.0300(15)
C12 0.0591(14) 0.0729(16) 0.0505(13) 0.0180(11) 0.0114(11) 0.0196(12)
C17 0.083(2) 0.0702(18) 0.086(2) 0.0286(16) 0.0040(16) 0.0271(15)
C2 0.0673(17) 0.0791(18) 0.0659(17) 0.0158(14) 0.0245(13) 0.0031(14)
C18 0.0812(19) 0.0694(17) 0.0707(17) 0.0329(14) 0.0147(14) 0.0162(14)
C21 0.083(2) 0.081(2) 0.0696(18) 0.0238(15) 0.0090(15) 0.0013(16)
C5 0.0818(19) 0.0689(17) 0.0622(16) 0.0267(13) 0.0145(13) 0.0046(14)
Cl1 0.0720(5) 0.0885(6) 0.0821(6) -0.0043(4) 0.0206(4) -0.0056(4)
C22 0.221(7) 0.149(5) 0.140(5) 0.038(4) 0.004(5) -0.100(5)
C23 0.312(13) 0.267(11) 0.208(10) 0.103(9) -0.050(9) -0.172(10)

loop_
_atom_type_symbol
_atom_type_description
_atom_type_scat_dispersion_real
_atom_type_scat_dispersion_imag
_atom_type_scat_source
C C 0.0181 0.0091 'International Tables Vol C Tables 4.2.6.8 and 6.1.1.4'
H H 0.0000 0.0000 'International Tables Vol C Tables 4.2.6.8 and 6.1.1.4'
O O 0.0492 0.0322 'International Tables Vol C Tables 4.2.6.8 and 6.1.1.4'
Cl Cl 0.3639 0.7018 'International Tables Vol C Tables 4.2.6.8 and 6.1.1.4'

loop_
_geom_angle_atom_site_label_1
_geom_angle_atom_site_label_2
_geom_angle_atom_site_label_3
_geom_angle
C20 C11 O1 115.2(2)
C20 C11 C12 129.2(2)
O1 C11 C12 115.4(2)
C10 O1 C11 119.7(2)
C1 C6 C5 117.7(3)
C1 C6 C7 121.3(2)
C5 C6 C7 121.0(2)
C15 C14 C19 118.5(2)
C15 C14 C13 123.7(2)
C19 C14 C13 117.8(2)
C9 C13 C14 113.9(2)
C9 C13 C12 107.8(2)
C14 C13 C12 112.1(2)
C2 C1 C6 121.3(3)
C14 C15 C16 120.3(3)
C5 C4 C3 119.3(3)
C18 C19 C14 121.0(2)
C8 C7 C6 179.4(3)
C7 C8 C9 177.7(3)
C11 C20 C21 124.7(3)
C9 C10 O1 125.0(2)
C4 C3 C2 121.2(3)
C4 C3 Cl1 119.2(2)
C2 C3 Cl1 119.5(2)
C17 C16 C15 119.9(3)
C10 C9 C8 120.6(2)
C10 C9 C13 119.2(2)
C8 C9 C13 120.2(2)
C21 O3 C22 112.8(4)
C11 C12 C13 112.0(2)
C18 C17 C16 120.0(3)
C1 C2 C3 119.0(3)
C17 C18 C19 120.2(3)
O2 C21 O3 122.3(3)
O2 C21 C20 127.5(3)
O3 C21 C20 110.2(3)
C4 C5 C6 121.5(3)
C23 C22 O3 109.2(6)

loop_
_geom_bond_atom_site_label_1
_geom_bond_atom_site_label_2
_geom_bond_distance
C11 C20 1.319(4)
C11 O1 1.375(3)
C11 C12 1.491(4)
O1 C10 1.365(3)
C6 C1 1.390(4)
C6 C5 1.392(4)
C6 C7 1.432(4)
C14 C15 1.377(3)
C14 C19 1.391(3)
C14 C13 1.526(3)
C13 C9 1.509(3)
C13 C12 1.536(4)
C1 C2 1.374(4)
C15 C16 1.392(4)
C4 C5 1.368(4)
C4 C3 1.370(4)
C19 C18 1.375(4)
C7 C8 1.197(4)
C8 C9 1.425(4)
C20 C21 1.464(4)
C10 C9 1.332(4)
C3 C2 1.376(4)
C3 Cl1 1.740(3)
C16 C17 1.382(5)
O2 C21 1.206(4)
O3 C21 1.324(4)
O3 C22 1.469(6)
C17 C18 1.362(5)
C22 C23 1.365(8)
